data_2214342
loop_
_publ_author_name
'Zelinska, Mariya'
'Oryshchyn, Stepan'
'Zhak, Olga'
'Pivan, Jean-Yves'
'Potel, Michel'
'No\"el, Henri'

_publ_section_title
;
 Redetermination of Ni~5~P~4~
;
_journal_coeditor_code MG2021
_journal_issue 7
_journal_name_full 'Acta Crystallographica Section E'
_journal_page_first i158
_journal_page_last i159
_journal_paper_doi 10.1107/S1600536807028164
_journal_volume 63
_journal_year 2007
_chemical_formula_iupac 'Ni5 P4'
_chemical_formula_moiety 'Ni5 P4'
_chemical_formula_sum 'Ni5 P4'
_chemical_formula_weight 417.33
_chemical_name_common 'nickel phosphide (5/4)'
_chemical_name_systematic 'pentanickel tetraphosphide'
_space_group_IT_number 186
_symmetry_cell_setting hexagonal
_symmetry_space_group_name_Hall 'P 6c -2c'
_symmetry_space_group_name_H-M 'P 63 m c'
_atom_sites_solution_primary direct
_atom_sites_solution_secondary difmap
_cell_angle_alpha 90.00
_cell_angle_beta 90.00
_cell_angle_gamma 120.00
_cell_formula_units_Z 4
_cell_length_a 6.79210(10)
_cell_length_b 6.79210(10)
_cell_length_c 10.9922(2)
_cell_measurement_reflns_used 13186
_cell_measurement_temperature 293(2)
_cell_measurement_theta_max 42.106
_cell_measurement_theta_min 2.037
_cell_volume 439.161(12)
_computing_cell_refinement 'DIRAX/LS (Duisenberg <i>et al.</i>,  2003)'
_computing_data_collection 'COLLECT (Nonius, 1998)'
_computing_data_reduction 'EvalCCD (Duisenberg <i>et al.</i>,  2003)'
_computing_molecular_graphics 'ORTEP-3 for Windows (Farrugia, 1997)'
_computing_publication_material 'WinGX (Farrugia, 1999)'
_computing_structure_refinement 'SHELXL97 (Sheldrick, 1997)'
_computing_structure_solution 'SHELXS97 (Sheldrick, 1997)'
_diffrn_ambient_temperature 293(2)
_diffrn_detector_area_resol_mean 9
_diffrn_measured_fraction_theta_full 1.000
_diffrn_measured_fraction_theta_max 1.000
_diffrn_measurement_device_type 'Nonius KappaCCD'
_diffrn_measurement_method 'CCD rotation images, thick slices'
_diffrn_radiation_monochromator graphite
_diffrn_radiation_source 'fine-focus sealed tube'
_diffrn_radiation_type MoK\a
_diffrn_radiation_wavelength 0.71069
_diffrn_reflns_av_R_equivalents 0.0817
_diffrn_reflns_av_sigmaI/netI 0.0321
_diffrn_reflns_limit_h_max 12
_diffrn_reflns_limit_h_min -12
_diffrn_reflns_limit_k_max 12
_diffrn_reflns_limit_k_min -11
_diffrn_reflns_limit_l_max 19
_diffrn_reflns_limit_l_min -19
_diffrn_reflns_number 19002
_diffrn_reflns_theta_full 40.02
_diffrn_reflns_theta_max 40.02
_diffrn_reflns_theta_min 3.46
_diffrn_standards_number 0
_exptl_absorpt_coefficient_mu 22.306
_exptl_absorpt_correction_T_max 0.7452
_exptl_absorpt_correction_T_min 0.4715
_exptl_absorpt_correction_type multi-scan
_exptl_absorpt_process_details '(Blessing, 1995)'
_exptl_crystal_colour black
_exptl_crystal_density_diffrn 6.313
_exptl_crystal_density_method 'not measured'
_exptl_crystal_description prism
_exptl_crystal_F_000 800
_exptl_crystal_size_max 0.05
_exptl_crystal_size_mid 0.03
_exptl_crystal_size_min 0.02
_refine_diff_density_max 1.152
_refine_diff_density_min -1.064
_refine_ls_abs_structure_details 'Flack (1983), with how many Friedel pairs?'
_refine_ls_abs_structure_Flack 0.557(16)
_refine_ls_extinction_coef 0.00038(16)
_refine_ls_extinction_expression Fc^*^=kFc[1+0.001xFc^2^\l^3^/sin(2\q)]^-1/4^
_refine_ls_extinction_method 'SHELXL97 (Sheldrick, 1997)'
_refine_ls_goodness_of_fit_ref 1.059
_refine_ls_matrix_type full
_refine_ls_number_parameters 42
_refine_ls_number_reflns 1079
_refine_ls_number_restraints 1
_refine_ls_restrained_S_all 1.059
_refine_ls_R_factor_all 0.0447
_refine_ls_R_factor_gt 0.0271
_refine_ls_shift/su_max 0.000
_refine_ls_shift/su_mean 0.000
_refine_ls_structure_factor_coef Fsqd
_refine_ls_weighting_details 'calc w = 1/[\s^2^(Fo^2^)+(0.0109P)^2^+0.4236P] where P=(Fo^2^+2Fc^2^)/3'
_refine_ls_weighting_scheme calc
_refine_ls_wR_factor_gt 0.0320
_refine_ls_wR_factor_ref 0.0341
_reflns_number_gt 896
_reflns_number_total 1079
_reflns_threshold_expression I>2\s(I)
_cod_data_source_file mg2021.cif
_cod_data_source_block I
_cod_original_cell_volume 439.160(12)
_cod_database_code 2214342
_cod_database_fobs_code 2214342

loop_
_symmetry_equiv_pos_as_xyz
'x, y, z'
'-x, -y, z+1/2'
'-y, x-y, z'
'-x+y, -x, z'
'x-y, x, z+1/2'
'y, -x+y, z+1/2'
'-x+y, y, z'
'x, x-y, z'
'-y, -x, z'
'y, x, z+1/2'
'-x, -x+y, z+1/2'
'x-y, -y, z+1/2'

loop_
_atom_site_type_symbol
_atom_site_label
_atom_site_fract_x
_atom_site_fract_y
_atom_site_fract_z
_atom_site_U_iso_or_equiv
_atom_site_adp_type
_atom_site_calc_flag
_atom_site_refinement_flags
_atom_site_occupancy
Ni Ni1 0.53735(4) 0.46265(4) 0.08904(3) 0.00558(12) Uani d S 1
Ni Ni2 0.20756(3) 0.79244(3) 0.23708(6) 0.00558(7) Uani d S 1
Ni Ni3 0.54033(4) 0.45967(4) 0.37948(3) 0.00535(12) Uani d S 1
Ni Ni4 0.0000 0.0000 0.20081(7) 0.00561(15) Uani d S 1
P P1 0.81828(6) 0.18172(6) 0.23166(12) 0.00460(13) Uani d S 1
P P2 0.17832(8) 0.82168(8) 0.44259(9) 0.00494(16) Uani d S 1
P P3 0.0000 0.0000 0.00000(17) 0.0054(3) Uani d S 1
P P4 0.3333 0.6667 0.05931(14) 0.0059(3) Uani d S 1

loop_
_atom_site_aniso_label
_atom_site_aniso_U_11
_atom_site_aniso_U_22
_atom_site_aniso_U_33
_atom_site_aniso_U_12
_atom_site_aniso_U_13
_atom_site_aniso_U_23
Ni1 0.00558(18) 0.00558(18) 0.0047(3) 0.00216(18) -0.00007(10) 0.00007(10)
Ni2 0.00532(12) 0.00532(12) 0.00664(15) 0.00306(14) -0.00029(12) 0.00029(12)
Ni3 0.00510(19) 0.00510(19) 0.0060(3) 0.00268(19) 0.00042(9) -0.00042(9)
Ni4 0.0041(2) 0.0041(2) 0.0086(3) 0.00206(10) 0.000 0.000
P1 0.0044(2) 0.0044(2) 0.0049(3) 0.0021(3) 0.0005(2) -0.0005(2)
P2 0.0044(3) 0.0044(3) 0.0056(3) 0.0019(3) 0.00014(15) -0.00014(15)
P3 0.0047(4) 0.0047(4) 0.0069(9) 0.00237(19) 0.000 0.000
P4 0.0059(4) 0.0059(4) 0.0059(6) 0.00293(19) 0.000 0.000

loop_
_atom_type_symbol
_atom_type_description
_atom_type_scat_dispersion_real
_atom_type_scat_dispersion_imag
_atom_type_scat_source
P P 0.1023 0.0942 'International Tables Vol C Tables 4.2.6.8 and 6.1.1.4'
Ni Ni 0.3393 1.1124 'International Tables Vol C Tables 4.2.6.8 and 6.1.1.4'

loop_
_geom_angle_atom_site_label_1
_geom_angle_atom_site_label_2
_geom_angle_atom_site_label_3
_geom_angle_site_symmetry_1
_geom_angle_site_symmetry_3
_geom_angle
P1 Ni1 P1 3_655 4_665 84.88(5)
P1 Ni1 P2 3_655 5_654 148.92(3)
P1 Ni1 P2 4_665 5_654 86.79(3)
P1 Ni1 P2 3_655 6_554 86.79(3)
P1 Ni1 P2 4_665 6_554 148.92(3)
P2 Ni1 P2 5_654 6_554 85.07(5)
P1 Ni1 P4 3_655 . 111.40(3)
P1 Ni1 P4 4_665 . 111.40(3)
P2 Ni1 P4 5_654 . 99.53(3)
P2 Ni1 P4 6_554 . 99.53(3)
P1 Ni1 Ni3 3_655 2_664 137.56(3)
P1 Ni1 Ni3 4_665 2_664 137.56(3)
P2 Ni1 Ni3 5_654 2_664 57.019(19)
P2 Ni1 Ni3 6_554 2_664 57.019(19)
P4 Ni1 Ni3 . 2_664 60.61(4)
P1 Ni1 Ni1 3_655 4_665 54.86(2)
P1 Ni1 Ni1 4_665 4_665 95.697(19)
P2 Ni1 Ni1 5_654 4_665 96.43(2)
P2 Ni1 Ni1 6_554 4_665 55.670(17)
P4 Ni1 Ni1 . 4_665 149.104(9)
Ni3 Ni1 Ni1 2_664 4_665 108.624(10)
P1 Ni1 Ni1 3_655 3_655 95.697(19)
P1 Ni1 Ni1 4_665 3_655 54.86(2)
P2 Ni1 Ni1 5_654 3_655 55.670(17)
P2 Ni1 Ni1 6_554 3_655 96.43(2)
P4 Ni1 Ni1 . 3_655 149.104(9)
Ni3 Ni1 Ni1 2_664 3_655 108.623(10)
Ni1 Ni1 Ni1 4_665 3_655 60.0
P1 Ni1 Ni2 3_655 4_565 55.001(18)
P1 Ni1 Ni2 4_665 4_565 94.47(3)
P2 Ni1 Ni2 5_654 4_565 155.78(3)
P2 Ni1 Ni2 6_554 4_565 105.03(2)
P4 Ni1 Ni2 . 4_565 57.52(3)
Ni3 Ni1 Ni2 2_664 4_565 109.83(2)
Ni1 Ni1 Ni2 4_665 4_565 107.477(12)
Ni1 Ni1 Ni2 3_655 4_565 141.539(16)
P1 Ni1 Ni2 3_655 3_665 94.47(3)
P1 Ni1 Ni2 4_665 3_665 55.001(18)
P2 Ni1 Ni2 5_654 3_665 105.03(2)
P2 Ni1 Ni2 6_554 3_665 155.78(3)
P4 Ni1 Ni2 . 3_665 57.52(3)
Ni3 Ni1 Ni2 2_664 3_665 109.83(2)
Ni1 Ni1 Ni2 4_665 3_665 141.539(16)
Ni1 Ni1 Ni2 3_655 3_665 107.477(12)
Ni2 Ni1 Ni2 4_565 3_665 57.72(2)
P2 Ni2 P1 . 3 86.32(4)
P2 Ni2 P1 . 4_675 86.32(4)
P1 Ni2 P1 3 4_675 106.83(4)
P2 Ni2 P4 . . 151.53(4)
P1 Ni2 P4 3 . 109.81(4)
P1 Ni2 P4 4_675 . 109.81(4)
P2 Ni2 Ni4 . 1_565 90.61(3)
P1 Ni2 Ni4 3 1_565 53.711(19)
P1 Ni2 Ni4 4_675 1_565 53.712(19)
P4 Ni2 Ni4 . 1_565 117.86(4)
P2 Ni2 Ni2 . 4_565 97.49(2)
P1 Ni2 Ni2 3 4_565 156.517(19)
P1 Ni2 Ni2 4_675 4_565 96.558(19)
P4 Ni2 Ni2 . 4_565 58.48(2)
Ni4 Ni2 Ni2 1_565 4_565 148.728(6)
P2 Ni2 Ni2 . 3_665 97.49(2)
P1 Ni2 Ni2 3 3_665 96.558(19)
P1 Ni2 Ni2 4_675 3_665 156.517(19)
P4 Ni2 Ni2 . 3_665 58.48(2)
Ni4 Ni2 Ni2 1_565 3_665 148.728(6)
Ni2 Ni2 Ni2 4_565 3_665 60.0
P2 Ni2 Ni3 . 3_665 55.154(16)
P1 Ni2 Ni3 3 3_665 135.72(4)
P1 Ni2 Ni3 4_675 3_665 55.45(3)
P4 Ni2 Ni3 . 3_665 114.387(15)
Ni4 Ni2 Ni3 1_565 3_665 101.159(17)
Ni2 Ni2 Ni3 4_565 3_665 60.956(10)
Ni2 Ni2 Ni3 3_665 3_665 108.272(11)
P2 Ni2 Ni3 . 4_565 55.154(16)
P1 Ni2 Ni3 3 4_565 55.45(3)
P1 Ni2 Ni3 4_675 4_565 135.72(4)
P4 Ni2 Ni3 . 4_565 114.387(15)
Ni4 Ni2 Ni3 1_565 4_565 101.159(17)
Ni2 Ni2 Ni3 4_565 4_565 108.272(11)
Ni2 Ni2 Ni3 3_665 4_565 60.956(10)
Ni3 Ni2 Ni3 3_665 4_565 106.07(3)
P2 Ni2 Ni1 . 4_565 128.452(16)
P1 Ni2 Ni1 3 4_565 54.42(3)
P1 Ni2 Ni1 4_675 4_565 132.50(4)
P4 Ni2 Ni1 . 4_565 56.477(18)
Ni4 Ni2 Ni1 1_565 4_565 90.295(18)
Ni2 Ni2 Ni1 4_565 4_565 107.477(12)
Ni2 Ni2 Ni1 3_665 4_565 61.138(10)
Ni3 Ni2 Ni1 3_665 4_565 168.167(17)
Ni3 Ni2 Ni1 4_565 4_565 74.184(10)
P2 Ni2 Ni1 . 3_665 128.452(16)
P1 Ni2 Ni1 3 3_665 132.50(4)
P1 Ni2 Ni1 4_675 3_665 54.42(3)
P4 Ni2 Ni1 . 3_665 56.477(18)
Ni4 Ni2 Ni1 1_565 3_665 90.295(18)
Ni2 Ni2 Ni1 4_565 3_665 61.138(10)
Ni2 Ni2 Ni1 3_665 3_665 107.477(12)
Ni3 Ni2 Ni1 3_665 3_665 74.184(10)
Ni3 Ni2 Ni1 4_565 3_665 168.167(17)
Ni1 Ni2 Ni1 4_565 3_665 103.08(3)
P2 Ni3 P2 4_565 3_665 86.67(5)
P2 Ni3 P1 4_565 4_665 146.92(3)
P2 Ni3 P1 3_665 4_665 85.63(3)
P2 Ni3 P1 4_565 3_655 85.63(3)
P2 Ni3 P1 3_665 3_655 146.92(3)
P1 Ni3 P1 4_665 3_655 83.52(5)
P2 Ni3 P4 4_565 2_665 99.03(3)
P2 Ni3 P4 3_665 2_665 99.03(3)
P1 Ni3 P4 4_665 2_665 113.95(3)
P1 Ni3 P4 3_655 2_665 113.95(3)
P2 Ni3 Ni1 4_565 2_665 58.38(3)
P2 Ni3 Ni1 3_665 2_665 58.38(3)
P1 Ni3 Ni1 4_665 2_665 138.22(3)
P1 Ni3 Ni1 3_655 2_665 138.22(3)
P4 Ni3 Ni1 2_665 2_665 58.58(3)
P2 Ni3 Ni3 4_565 4_665 103.30(2)
P2 Ni3 Ni3 3_665 4_665 156.41(2)
P1 Ni3 Ni3 4_665 4_665 96.374(19)
P1 Ni3 Ni3 3_655 4_665 56.292(19)
P4 Ni3 Ni3 2_665 4_665 58.64(2)
Ni1 Ni3 Ni3 2_665 4_665 108.624(10)
P2 Ni3 Ni3 4_565 3_655 156.41(2)
P2 Ni3 Ni3 3_665 3_655 103.30(2)
P1 Ni3 Ni3 4_665 3_655 56.292(19)
P1 Ni3 Ni3 3_655 3_655 96.374(19)
P4 Ni3 Ni3 2_665 3_655 58.636(19)
Ni1 Ni3 Ni3 2_665 3_655 108.624(10)
Ni3 Ni3 Ni3 4_665 3_655 60.0
P2 Ni3 Ni2 4_565 3_665 94.98(3)
P2 Ni3 Ni2 3_665 3_665 54.58(3)
P1 Ni3 Ni2 4_665 3_665 54.958(18)
P1 Ni3 Ni2 3_655 3_665 94.16(3)
P4 Ni3 Ni2 2_665 3_665 149.322(14)
Ni1 Ni3 Ni2 2_665 3_665 108.33(2)
Ni3 Ni3 Ni2 4_665 3_665 143.035(15)
Ni3 Ni3 Ni2 3_655 3_665 108.272(11)
P2 Ni3 Ni2 4_565 4_565 54.58(3)
P2 Ni3 Ni2 3_665 4_565 94.98(3)
P1 Ni3 Ni2 4_665 4_565 94.16(3)
P1 Ni3 Ni2 3_655 4_565 54.958(18)
P4 Ni3 Ni2 2_665 4_565 149.322(14)
Ni1 Ni3 Ni2 2_665 4_565 108.33(2)
Ni3 Ni3 Ni2 4_665 4_565 108.272(11)
Ni3 Ni3 Ni2 3_655 4_565 143.035(15)
Ni2 Ni3 Ni2 3_665 4_565 58.09(2)
P1 Ni4 P1 4_665 3_545 117.592(19)
P1 Ni4 P1 4_665 1_455 117.592(19)
P1 Ni4 P1 3_545 1_455 117.592(19)
P1 Ni4 P3 4_665 . 99.01(4)
P1 Ni4 P3 3_545 . 99.01(4)
P1 Ni4 P3 1_455 . 99.01(4)
P1 Ni4 Ni2 4_665 3_665 59.162(4)
P1 Ni4 Ni2 3_545 3_665 161.71(5)
P1 Ni4 Ni2 1_455 3_665 59.162(4)
P3 Ni4 Ni2 . 3_665 99.27(2)
P1 Ni4 Ni2 4_665 4_455 161.71(5)
P1 Ni4 Ni2 3_545 4_455 59.162(4)
P1 Ni4 Ni2 1_455 4_455 59.162(4)
P3 Ni4 Ni2 . 4_455 99.27(2)
Ni2 Ni4 Ni2 3_665 4_455 117.456(12)
P1 Ni4 Ni2 4_665 1_545 59.162(4)
P1 Ni4 Ni2 3_545 1_545 59.162(4)
P1 Ni4 Ni2 1_455 1_545 161.71(5)
P3 Ni4 Ni2 . 1_545 99.27(2)
Ni2 Ni4 Ni2 3_665 1_545 117.456(12)
Ni2 Ni4 Ni2 4_455 1_545 117.456(12)
Ni4 P1 Ni1 1_655 3_655 109.52(4)
Ni4 P1 Ni1 1_655 4_665 109.52(4)
Ni1 P1 Ni1 3_655 4_665 70.27(4)
Ni4 P1 Ni2 1_655 3_765 67.127(19)
Ni1 P1 Ni2 3_655 3_765 136.32(5)
Ni1 P1 Ni2 4_665 3_765 70.58(2)
Ni4 P1 Ni2 1_655 4 67.127(19)
Ni1 P1 Ni2 3_655 4 70.58(2)
Ni1 P1 Ni2 4_665 4 136.32(5)
Ni2 P1 Ni2 3_765 4 133.03(4)
Ni4 P1 Ni3 1_655 4_665 123.56(4)
Ni1 P1 Ni3 3_655 4_665 126.78(3)
Ni1 P1 Ni3 4_665 4_665 87.701(18)
Ni2 P1 Ni3 3_765 4_665 69.59(2)
Ni2 P1 Ni3 4 4_665 132.01(5)
Ni4 P1 Ni3 1_655 3_655 123.56(4)
Ni1 P1 Ni3 3_655 3_655 87.701(18)
Ni1 P1 Ni3 4_665 3_655 126.78(3)
Ni2 P1 Ni3 3_765 3_655 132.01(5)
Ni2 P1 Ni3 4 3_655 69.59(2)
Ni3 P1 Ni3 4_665 3_655 67.42(4)
P3 P2 Ni2 2_565 . 115.40(6)
P3 P2 Ni3 2_565 4_565 109.82(3)
Ni2 P2 Ni3 . 4_565 70.27(3)
P3 P2 Ni3 2_565 3_665 109.82(3)
Ni2 P2 Ni3 . 3_665 70.27(3)
Ni3 P2 Ni3 4_565 3_665 132.81(5)
P3 P2 Ni1 2_565 6_565 103.72(5)
Ni2 P2 Ni1 . 6_565 127.79(3)
Ni3 P2 Ni1 4_565 6_565 127.21(4)
Ni3 P2 Ni1 3_665 6_565 64.601(17)
P3 P2 Ni1 2_565 5 103.72(5)
Ni2 P2 Ni1 . 5 127.79(3)
Ni3 P2 Ni1 4_565 5 64.601(17)
Ni3 P2 Ni1 3_665 5 127.21(4)
Ni1 P2 Ni1 6_565 5 68.66(3)
P2 P3 P2 6_444 5_654 112.06(4)
P2 P3 P2 6_444 2_564 112.06(4)
P2 P3 P2 5_654 2_564 112.06(4)
P2 P3 Ni4 6_444 . 106.74(5)
P2 P3 Ni4 5_654 . 106.74(5)
P2 P3 Ni4 2_564 . 106.74(5)
Ni1 P4 Ni1 3_665 4_565 118.209(17)
Ni1 P4 Ni1 3_665 . 118.209(17)
Ni1 P4 Ni1 4_565 . 118.209(17)
Ni1 P4 Ni2 3_665 . 66.01(2)
Ni1 P4 Ni2 4_565 . 66.01(2)
Ni1 P4 Ni2 . . 119.38(6)
Ni1 P4 Ni2 3_665 4_565 66.01(2)
Ni1 P4 Ni2 4_565 4_565 119.38(6)
Ni1 P4 Ni2 . 4_565 66.01(2)
Ni2 P4 Ni2 . 4_565 63.04(4)
Ni1 P4 Ni2 3_665 3_665 119.38(6)
Ni1 P4 Ni2 4_565 3_665 66.01(2)
Ni1 P4 Ni2 . 3_665 66.01(2)
Ni2 P4 Ni2 . 3_665 63.04(4)
Ni2 P4 Ni2 4_565 3_665 63.04(4)
Ni1 P4 Ni3 3_665 5_554 113.93(4)
Ni1 P4 Ni3 4_565 5_554 60.81(2)
Ni1 P4 Ni3 . 5_554 113.93(4)
Ni2 P4 Ni3 . 5_554 117.117(13)
Ni2 P4 Ni3 4_565 5_554 179.81(5)
Ni2 P4 Ni3 3_665 5_554 117.117(13)
Ni1 P4 Ni3 3_665 6_564 60.81(2)
Ni1 P4 Ni3 4_565 6_564 113.93(4)
Ni1 P4 Ni3 . 6_564 113.93(4)
Ni2 P4 Ni3 . 6_564 117.117(13)
Ni2 P4 Ni3 4_565 6_564 117.117(13)
Ni2 P4 Ni3 3_665 6_564 179.81(5)
Ni3 P4 Ni3 5_554 6_564 62.73(4)
Ni1 P4 Ni3 3_665 2_664 113.93(4)
Ni1 P4 Ni3 4_565 2_664 113.93(4)
Ni1 P4 Ni3 . 2_664 60.81(2)
Ni2 P4 Ni3 . 2_664 179.81(5)
Ni2 P4 Ni3 4_565 2_664 117.117(13)
Ni2 P4 Ni3 3_665 2_664 117.117(13)
Ni3 P4 Ni3 5_554 2_664 62.73(4)
Ni3 P4 Ni3 6_564 2_664 62.73(4)

loop_
_geom_bond_atom_site_label_1
_geom_bond_atom_site_label_2
_geom_bond_site_symmetry_2
_geom_bond_distance
Ni1 P1 3_655 2.2891(10)
Ni1 P1 4_665 2.2891(10)
Ni1 P2 5_654 2.3361(8)
Ni1 P2 6_554 2.3361(8)
Ni1 P4 . 2.4223(5)
Ni1 Ni3 2_664 2.4782(5)
Ni1 Ni1 4_665 2.6349(9)
Ni1 Ni1 3_655 2.6349(9)
Ni1 Ni2 4_565 2.6545(6)
Ni1 Ni2 3_665 2.6545(6)
Ni2 P2 . 2.2850(11)
Ni2 P1 3 2.3057(4)
Ni2 P1 4_675 2.3057(4)
Ni2 P4 . 2.4510(14)
Ni2 Ni4 1_565 2.4742(4)
Ni2 Ni2 4_565 2.5627(6)
Ni2 Ni2 3_665 2.5627(6)
Ni2 Ni3 3_665 2.6394(6)
Ni2 Ni3 4_565 2.6394(6)
Ni2 Ni1 4_565 2.6545(6)
Ni2 Ni1 3_665 2.6545(6)
Ni3 P2 4_565 2.3012(5)
Ni3 P2 3_665 2.3012(5)
Ni3 P1 4_665 2.3194(10)
Ni3 P1 3_655 2.3194(10)
Ni3 P4 2_665 2.4731(13)
Ni3 Ni1 2_665 2.4782(5)
Ni3 Ni3 4_665 2.5744(9)
Ni3 Ni3 3_655 2.5744(9)
Ni3 Ni2 3_665 2.6394(6)
Ni3 Ni2 4_565 2.6394(6)
Ni4 P1 4_665 2.1645(7)
Ni4 P1 3_545 2.1645(7)
Ni4 P1 1_455 2.1645(7)
Ni4 P3 . 2.207(2)
Ni4 Ni2 3_665 2.4742(4)
Ni4 Ni2 4_455 2.4742(4)
Ni4 Ni2 1_545 2.4742(4)
P1 Ni4 1_655 2.1645(7)
P1 Ni1 3_655 2.2891(10)
P1 Ni1 4_665 2.2891(10)
P1 Ni2 3_765 2.3057(4)
P1 Ni2 4 2.3057(4)
P1 Ni3 4_665 2.3194(10)
P1 Ni3 3_655 2.3194(10)
P2 P3 2_565 2.1907(10)
P2 Ni3 4_565 2.3012(5)
P2 Ni3 3_665 2.3012(5)
P2 Ni1 6_565 2.3361(8)
P2 Ni1 5 2.3361(8)
P3 P2 6_444 2.1907(10)
P3 P2 5_654 2.1907(10)
P3 P2 2_564 2.1907(10)
P4 Ni1 3_665 2.4223(5)
P4 Ni1 4_565 2.4223(5)
P4 Ni2 4_565 2.4510(14)
P4 Ni2 3_665 2.4510(14)
P4 Ni3 5_554 2.4731(13)
P4 Ni3 6_564 2.4731(13)
P4 Ni3 2_664 2.4731(13)
